data_7040041
loop_
_publ_author_name
'Liu, Jing-Jing'
'Lin, Yue-Jian'
'Li, Zhen-Hua'
'Jin, Guo-Xin'

_publ_section_title
;
 Self-assembled half-sandwich polyhedral cages via flexible Schiff-base
 ligands: an unusual macrocycle-to-cage conversion.
;
_journal_issue 35
_journal_name_full 'Dalton transactions (Cambridge, England : 2003)'
_journal_page_first 13675
_journal_page_last 13679
_journal_paper_doi 10.1039/c6dt02393b
_journal_volume 45
_journal_year 2016
_chemical_formula_sum 'C42 H54 Cl5 Ir3 N4 O'
_chemical_formula_weight 1384.74
_chemical_name_systematic
; 
 ? 
;
_space_group_crystal_system monoclinic
_space_group_IT_number 14
_space_group_name_Hall '-P 2ybc'
_space_group_name_H-M_alt 'P 1 21/c 1'
_symmetry_space_group_name_Hall '-P 2ybc'
_symmetry_space_group_name_H-M 'P 1 21/c 1'
_atom_sites_solution_hydrogens geom
_audit_creation_method SHELXL-2013
_audit_update_record
;
2016-04-21 deposited with the CCDC.
2016-07-25 downloaded from the CCDC.
;
_cell_angle_alpha 90
_cell_angle_beta 114.904(4)
_cell_angle_gamma 90
_cell_formula_units_Z 4
_cell_length_a 14.562(4)
_cell_length_b 23.143(6)
_cell_length_c 14.823(4)
_cell_measurement_reflns_used 4840
_cell_measurement_temperature 173(2)
_cell_measurement_theta_max 22.13
_cell_measurement_theta_min 2.32
_cell_volume 4531(2)
_computing_cell_refinement 'Bruker SAINT'
_computing_data_collection 'Bruker APEX2'
_computing_data_reduction 'Bruker SAINT'
_computing_molecular_graphics 'Bruker SHELXTL'
_computing_publication_material 'Bruker SHELXTL'
_computing_structure_refinement 'SHELXL-2013 (Sheldrick, 2013)'
_computing_structure_solution 'SHELXS-97 (Sheldrick, 2008)'
_diffrn_ambient_temperature 173(2)
_diffrn_measured_fraction_theta_full 0.992
_diffrn_measured_fraction_theta_max 0.991
_diffrn_measurement_device_type 'Bruker APEX-II CCD'
_diffrn_measurement_method '\f and \w scans'
_diffrn_radiation_type MoK\a
_diffrn_radiation_wavelength 0.71073
_diffrn_reflns_av_R_equivalents 0.0634
_diffrn_reflns_av_unetI/netI 0.0765
_diffrn_reflns_Laue_measured_fraction_full 0.992
_diffrn_reflns_Laue_measured_fraction_max 0.991
_diffrn_reflns_limit_h_max 18
_diffrn_reflns_limit_h_min -18
_diffrn_reflns_limit_k_max 24
_diffrn_reflns_limit_k_min -29
_diffrn_reflns_limit_l_max 19
_diffrn_reflns_limit_l_min -19
_diffrn_reflns_number 32636
_diffrn_reflns_point_group_measured_fraction_full 0.992
_diffrn_reflns_point_group_measured_fraction_max 0.991
_diffrn_reflns_theta_full 25.242
_diffrn_reflns_theta_max 27.339
_diffrn_reflns_theta_min 1.775
_exptl_absorpt_coefficient_mu 9.121
_exptl_absorpt_correction_T_max 0.746
_exptl_absorpt_correction_T_min 0.664
_exptl_absorpt_correction_type multi-scan
_exptl_absorpt_process_details sadabs
_exptl_crystal_colour red
_exptl_crystal_density_diffrn 2.030
_exptl_crystal_description block
_exptl_crystal_F_000 2632
_exptl_crystal_size_max 0.060
_exptl_crystal_size_mid 0.060
_exptl_crystal_size_min 0.020
_refine_diff_density_max 1.956
_refine_diff_density_min -1.113
_refine_diff_density_rms 0.172
_refine_ls_extinction_method none
_refine_ls_goodness_of_fit_ref 0.990
_refine_ls_hydrogen_treatment constr
_refine_ls_matrix_type full
_refine_ls_number_parameters 568
_refine_ls_number_reflns 10154
_refine_ls_number_restraints 196
_refine_ls_restrained_S_all 0.999
_refine_ls_R_factor_all 0.1059
_refine_ls_R_factor_gt 0.0445
_refine_ls_shift/su_max 0.004
_refine_ls_shift/su_mean 0.000
_refine_ls_structure_factor_coef Fsqd
_refine_ls_weighting_details
; 
 w=1/[\s^2^(Fo^2^)+(0.0589P)^2^+5.5991P] 
 where P=(Fo^2^+2Fc^2^)/3 
;
_refine_ls_weighting_scheme calc
_refine_ls_wR_factor_gt 0.1011
_refine_ls_wR_factor_ref 0.1269
_reflns_Friedel_coverage 0.000
_reflns_number_gt 5814
_reflns_number_total 10154
_reflns_threshold_expression 'I > 2\s(I)'
_cod_data_source_file c6dt02393b2.cif
_cod_data_source_block 4
_cod_depositor_comments 'Adding full bibliography for 7040038--7040042.cif.'
_cod_original_cell_volume 4530.8(19)
_cod_database_code 7040041
_shelx_space_group_comment
; 
The symmetry employed for this shelxl refinement is uniquely defined 
by the following loop, which should always be used as a source of 
symmetry information in preference to the above space-group names. 
They are only intended as comments. 
;
_shelx_estimated_absorpt_t_min 0.611
_shelx_estimated_absorpt_t_max 0.839
_shelxl_version_number 2013-2

loop_
_space_group_symop_operation_xyz
'x, y, z'
'-x, y+1/2, -z+1/2'
'-x, -y, -z'
'x, -y-1/2, z-1/2'

loop_
_atom_site_label
_atom_site_type_symbol
_atom_site_fract_x
_atom_site_fract_y
_atom_site_fract_z
_atom_site_U_iso_or_equiv
_atom_site_adp_type
_atom_site_occupancy
_atom_site_site_symmetry_order
_atom_site_calc_flag
_atom_site_refinement_flags_posn
_atom_site_refinement_flags_adp
_atom_site_refinement_flags_occupancy
_atom_site_disorder_assembly
_atom_site_disorder_group
Ir1 Ir 0.87471(3) 0.34530(2) 0.41149(3) 0.05450(14) Uani 1 1 d . . . . .
Ir2 Ir 0.24358(3) 0.48938(2) 0.22513(3) 0.04618(12) Uani 1 1 d . . . . .
Ir3 Ir 0.60612(4) 0.79833(2) 0.60519(3) 0.05692(14) Uani 1 1 d . . . . .
Cl1 Cl 0.9262(3) 0.36461(16) 0.5852(2) 0.0816(10) Uani 1 1 d . . . . .
Cl2 Cl 0.7901(3) 0.25986(14) 0.4300(4) 0.1039(14) Uani 1 1 d . . . . .
Cl3 Cl 0.24003(19) 0.43614(12) 0.36109(19) 0.0581(7) Uani 1 1 d . . . . .
N1 N 0.7372(6) 0.3886(4) 0.3846(6) 0.054(2) Uani 1 1 d . . . . .
N2 N 0.4535(5) 0.5228(3) 0.3597(5) 0.0409(18) Uani 1 1 d . . . . .
N3 N 0.3539(6) 0.5407(4) 0.3321(6) 0.053(2) Uani 1 1 d . . . . .
N4 N 0.5217(6) 0.7257(3) 0.5276(6) 0.0465(19) Uani 1 1 d . . . . .
O1 O 0.3796(5) 0.4460(3) 0.2559(5) 0.0602(19) Uani 1 1 d . . . . .
C1 C 0.7324(8) 0.4362(4) 0.4362(8) 0.049(2) Uani 1 1 d . . . . .
H1 H 0.7932 0.4502 0.4877 0.059 Uiso 1 1 calc R U . . .
C2 C 0.6432(7) 0.4652(4) 0.4171(7) 0.048(2) Uani 1 1 d . . . . .
H2 H 0.6414 0.4974 0.4561 0.058 Uiso 1 1 calc R U . . .
C3 C 0.5588(8) 0.4459(5) 0.3407(8) 0.051(3) Uani 1 1 d . . . . .
C4 C 0.5617(8) 0.3983(5) 0.2826(8) 0.062(3) Uani 1 1 d . . . . .
H4 H 0.5026 0.3856 0.2275 0.074 Uiso 1 1 calc R U . . .
C5 C 0.6521(9) 0.3713(5) 0.3084(9) 0.063(3) Uani 1 1 d . . . . .
H5 H 0.6551 0.3388 0.2706 0.076 Uiso 1 1 calc R U . . .
C6 C 0.4553(8) 0.4737(5) 0.3174(7) 0.052(3) Uani 1 1 d . . . . .
C7 C 0.3356(8) 0.5856(5) 0.3660(8) 0.054(3) Uani 1 1 d . . . . .
H7 H 0.2660 0.5931 0.3485 0.065 Uiso 1 1 calc R U . . .
C8 C 0.4198(8) 0.7236(5) 0.4961(8) 0.061(3) Uani 1 1 d . . . . .
H8 H 0.3872 0.7560 0.5091 0.073 Uiso 1 1 calc R U . . .
C9 C 0.3620(7) 0.6782(5) 0.4474(7) 0.053(3) Uani 1 1 d . . . . .
H9 H 0.2906 0.6797 0.4250 0.063 Uiso 1 1 calc R U . . .
C10 C 0.4076(7) 0.6297(5) 0.4304(6) 0.047(2) Uani 1 1 d . . . . .
C11 C 0.5127(8) 0.6301(5) 0.4682(7) 0.053(3) Uani 1 1 d . . . . .
H11 H 0.5472 0.5966 0.4617 0.064 Uiso 1 1 calc R U . . .
C12 C 0.5675(8) 0.6787(5) 0.5151(7) 0.055(3) Uani 1 1 d . . . . .
H12 H 0.6391 0.6784 0.5387 0.066 Uiso 1 1 calc R U . . .
C13 C 0.8841(13) 0.3242(10) 0.2759(12) 0.116(6) Uani 1 1 d D U . . .
C14 C 0.8890(9) 0.3831(8) 0.2872(10) 0.095(5) Uani 1 1 d D U . . .
C15 C 0.9760(10) 0.3966(6) 0.3782(11) 0.078(4) Uani 1 1 d D . . . .
C16 C 1.0246(8) 0.3433(6) 0.4155(10) 0.067(3) Uani 1 1 d . . . . .
C17 C 0.9673(13) 0.2998(7) 0.3521(16) 0.114(6) Uani 1 1 d D U . . .
C18 C 0.8057(19) 0.2841(13) 0.1961(15) 0.226(13) Uani 1 1 d . U . . .
H18A H 0.7796 0.2559 0.2288 0.339 Uiso 1 1 calc R U . . .
H18B H 0.8385 0.2637 0.1597 0.339 Uiso 1 1 calc R U . . .
H18C H 0.7496 0.3075 0.1496 0.339 Uiso 1 1 calc R U . . .
C19 C 0.980(2) 0.2372(9) 0.348(3) 0.256(14) Uani 1 1 d . U . . .
H19A H 0.9197 0.2206 0.2947 0.385 Uiso 1 1 calc R U . . .
H19B H 0.9897 0.2199 0.4118 0.385 Uiso 1 1 calc R U . . .
H19C H 1.0395 0.2292 0.3350 0.385 Uiso 1 1 calc R U . . .
C20 C 1.1227(12) 0.3377(10) 0.5053(13) 0.144(8) Uani 1 1 d . . . . .
H20A H 1.1788 0.3442 0.4866 0.216 Uiso 1 1 calc R U . . .
H20B H 1.1280 0.2989 0.5334 0.216 Uiso 1 1 calc R U . . .
H20C H 1.1255 0.3665 0.5550 0.216 Uiso 1 1 calc R U . . .
C21 C 1.0243(18) 0.4523(8) 0.425(2) 0.193(12) Uani 1 1 d . . . . .
H21A H 1.0647 0.4466 0.4960 0.290 Uiso 1 1 calc R U . . .
H21B H 0.9717 0.4812 0.4143 0.290 Uiso 1 1 calc R U . . .
H21C H 1.0683 0.4657 0.3937 0.290 Uiso 1 1 calc R U . . .
C22 C 0.8108(16) 0.4230(13) 0.2171(17) 0.231(13) Uani 1 1 d . U . . .
H22A H 0.8301 0.4343 0.1637 0.347 Uiso 1 1 calc R U . . .
H22B H 0.8061 0.4576 0.2531 0.347 Uiso 1 1 calc R U . . .
H22C H 0.7451 0.4034 0.1884 0.347 Uiso 1 1 calc R U . . .
C33 C 0.7177(11) 0.8450(6) 0.7264(8) 0.069(4) Uani 1 1 d . . . . .
C34 C 0.6200(15) 0.8519(8) 0.7252(11) 0.117(7) Uani 1 1 d . . . . .
C35 C 0.5890(10) 0.7912(6) 0.7411(9) 0.071(3) Uani 1 1 d . . . . .
C36 C 0.6661(11) 0.7566(6) 0.7455(9) 0.082(4) Uani 1 1 d D . . . .
C37 C 0.7431(10) 0.7849(8) 0.7372(9) 0.089(5) Uani 1 1 d D . . . .
C38 C 0.7931(17) 0.8859(11) 0.7245(14) 0.189(11) Uani 1 1 d . U . . .
H38A H 0.8570 0.8800 0.7832 0.284 Uiso 1 1 calc R U . . .
H38B H 0.7691 0.9254 0.7247 0.284 Uiso 1 1 calc R U . . .
H38C H 0.8038 0.8797 0.6642 0.284 Uiso 1 1 calc R U . . .
C39 C 0.5663(19) 0.9032(10) 0.7275(18) 0.220(13) Uani 1 1 d . U . . .
H39A H 0.5750 0.9105 0.7958 0.330 Uiso 1 1 calc R U . . .
H39B H 0.4941 0.8982 0.6842 0.330 Uiso 1 1 calc R U . . .
H39C H 0.5929 0.9360 0.7041 0.330 Uiso 1 1 calc R U . . .
C40 C 0.4967(11) 0.7728(9) 0.7591(11) 0.132(7) Uani 1 1 d . . . . .
H40A H 0.4710 0.7358 0.7261 0.198 Uiso 1 1 calc R U . . .
H40B H 0.4436 0.8022 0.7321 0.198 Uiso 1 1 calc R U . . .
H40C H 0.5166 0.7687 0.8308 0.198 Uiso 1 1 calc R U . . .
C41 C 0.663(2) 0.6910(8) 0.7565(13) 0.185(12) Uani 1 1 d . . . . .
H41A H 0.7319 0.6761 0.7905 0.277 Uiso 1 1 calc R U . . .
H41B H 0.6296 0.6733 0.6905 0.277 Uiso 1 1 calc R U . . .
H41C H 0.6246 0.6817 0.7955 0.277 Uiso 1 1 calc R U . . .
C42 C 0.8391(16) 0.7533(12) 0.7539(17) 0.190(11) Uani 1 1 d . U . . .
H42A H 0.8517 0.7232 0.8043 0.284 Uiso 1 1 calc R U . . .
H42B H 0.8959 0.7806 0.7768 0.284 Uiso 1 1 calc R U . . .
H42C H 0.8324 0.7354 0.6914 0.284 Uiso 1 1 calc R U . . .
Cl4 Cl 0.7111(10) 0.7815(6) 0.5151(11) 0.070(3) Uani 0.59(4) 1 d . U P A 1
Cl5 Cl 0.4974(8) 0.8552(5) 0.4648(16) 0.093(5) Uani 0.59(4) 1 d . U P A 1
C23 C 0.1016(7) 0.5282(4) 0.1461(6) 0.070(5) Uani 0.676(14) 1 d G U P B 1
C24 C 0.1727(8) 0.5499(4) 0.1130(7) 0.069(7) Uani 0.676(14) 1 d G U P B 1
C25 C 0.2048(7) 0.5035(4) 0.0714(6) 0.055(5) Uani 0.676(14) 1 d G U P B 1
C26 C 0.1534(6) 0.4533(4) 0.0786(5) 0.043(4) Uani 0.676(14) 1 d G U P B 1
C27 C 0.0896(6) 0.4686(4) 0.1248(6) 0.060(5) Uani 0.676(14) 1 d G U P B 1
C28 C 0.0480(11) 0.5627(7) 0.1951(10) 0.142(12) Uani 0.676(14) 1 d G U P B 1
H28A H 0.0937 0.5925 0.2374 0.213 Uiso 0.676(14) 1 calc R U P B 1
H28B H 0.0275 0.5370 0.2359 0.213 Uiso 0.676(14) 1 calc R U P B 1
H28C H -0.0121 0.5810 0.1441 0.213 Uiso 0.676(14) 1 calc R U P B 1
C29 C 0.2081(13) 0.6113(6) 0.1209(11) 0.143(12) Uani 0.676(14) 1 d G U P B 1
H29A H 0.2484 0.6161 0.0825 0.215 Uiso 0.676(14) 1 calc R U P B 1
H29B H 0.2498 0.6207 0.1908 0.215 Uiso 0.676(14) 1 calc R U P B 1
H29C H 0.1494 0.6371 0.0945 0.215 Uiso 0.676(14) 1 calc R U P B 1
C30 C 0.2802(10) 0.5071(7) 0.0271(10) 0.128(10) Uani 0.676(14) 1 d G U P B 1
H30A H 0.2458 0.5193 -0.0425 0.192 Uiso 0.676(14) 1 calc R U P B 1
H30B H 0.3112 0.4691 0.0306 0.192 Uiso 0.676(14) 1 calc R U P B 1
H30C H 0.3328 0.5352 0.0644 0.192 Uiso 0.676(14) 1 calc R U P B 1
C31 C 0.1646(10) 0.3941(5) 0.0434(8) 0.096(8) Uani 0.676(14) 1 d G U P B 1
H31A H 0.2184 0.3732 0.0975 0.144 Uiso 0.676(14) 1 calc R U P B 1
H31B H 0.1821 0.3974 -0.0134 0.144 Uiso 0.676(14) 1 calc R U P B 1
H31C H 0.1007 0.3730 0.0232 0.144 Uiso 0.676(14) 1 calc R U P B 1
C32 C 0.0212(9) 0.4284(7) 0.1473(10) 0.125(10) Uani 0.676(14) 1 d G U P B 1
H32A H -0.0476 0.4312 0.0944 0.188 Uiso 0.676(14) 1 calc R U P B 1
H32B H 0.0206 0.4392 0.2110 0.188 Uiso 0.676(14) 1 calc R U P B 1
H32C H 0.0457 0.3887 0.1511 0.188 Uiso 0.676(14) 1 calc R U P B 1
Cl4' Cl 0.665(3) 0.8030(15) 0.4868(15) 0.101(9) Uani 0.41(4) 1 d . U P A 2
Cl5' Cl 0.461(3) 0.8558(7) 0.4978(11) 0.103(9) Uani 0.41(4) 1 d . U P A 2
C23' C 0.1307(10) 0.5584(6) 0.1326(10) 0.039(8) Uani 0.324(14) 1 d G U P B 2
C24' C 0.1955(11) 0.5408(7) 0.0891(11) 0.039(9) Uani 0.324(14) 1 d G U P B 2
C25' C 0.1837(14) 0.4807(8) 0.0726(12) 0.052(11) Uani 0.324(14) 1 d G U P B 2
C26' C 0.1116(13) 0.4613(7) 0.1059(13) 0.050(10) Uani 0.324(14) 1 d G U P B 2
C27' C 0.0789(11) 0.5093(7) 0.1430(11) 0.070(5) Uani 0.324(14) 1 d G . P B 2
C28' C 0.1190(17) 0.6188(9) 0.1626(15) 0.057(10) Uani 0.324(14) 1 d G U P B 2
H28D H 0.1814 0.6406 0.1769 0.086 Uiso 0.324(14) 1 calc R U P B 2
H28E H 0.1058 0.6177 0.2221 0.086 Uiso 0.324(14) 1 calc R U P B 2
H28F H 0.0623 0.6376 0.1082 0.086 Uiso 0.324(14) 1 calc R U P B 2
C29' C 0.2648(17) 0.5791(11) 0.0647(18) 0.089(14) Uani 0.324(14) 1 d G U P B 2
H29D H 0.3012 0.6049 0.1210 0.133 Uiso 0.324(14) 1 calc R U P B 2
H29E H 0.2250 0.6021 0.0056 0.133 Uiso 0.324(14) 1 calc R U P B 2
H29F H 0.3136 0.5553 0.0516 0.133 Uiso 0.324(14) 1 calc R U P B 2
C30' C 0.238(2) 0.4441(12) 0.0276(18) 0.13(2) Uani 0.324(14) 1 d G U P B 2
H30D H 0.1995 0.4430 -0.0448 0.199 Uiso 0.324(14) 1 calc R U P B 2
H30E H 0.2455 0.4048 0.0543 0.199 Uiso 0.324(14) 1 calc R U P B 2
H30F H 0.3054 0.4604 0.0438 0.199 Uiso 0.324(14) 1 calc R U P B 2
C31' C 0.076(2) 0.4003(10) 0.102(2) 0.095(14) Uani 0.324(14) 1 d G U P B 2
H31D H 0.0019 0.3995 0.0732 0.142 Uiso 0.324(14) 1 calc R U P B 2
H31E H 0.1027 0.3846 0.1701 0.142 Uiso 0.324(14) 1 calc R U P B 2
H31F H 0.1003 0.3769 0.0619 0.142 Uiso 0.324(14) 1 calc R U P B 2
C32' C 0.0024(16) 0.5083(11) 0.1859(18) 0.079(13) Uani 0.324(14) 1 d G U P B 2
H32D H -0.0614 0.5249 0.1379 0.119 Uiso 0.324(14) 1 calc R U P B 2
H32E H 0.0275 0.5310 0.2474 0.119 Uiso 0.324(14) 1 calc R U P B 2
H32F H -0.0090 0.4683 0.2004 0.119 Uiso 0.324(14) 1 calc R U P B 2

loop_
_atom_site_aniso_label
_atom_site_aniso_U_11
_atom_site_aniso_U_22
_atom_site_aniso_U_33
_atom_site_aniso_U_23
_atom_site_aniso_U_13
_atom_site_aniso_U_12
Ir1 0.0501(2) 0.0578(3) 0.0691(3) -0.0078(2) 0.0382(2) 0.0012(2)
Ir2 0.0374(2) 0.0569(3) 0.03323(19) -0.00120(17) 0.00411(15) -0.00586(18)
Ir3 0.0717(3) 0.0566(3) 0.0421(2) -0.01500(19) 0.0236(2) -0.0139(2)
Cl1 0.081(2) 0.111(3) 0.0610(18) 0.0123(17) 0.0383(17) 0.0414(19)
Cl2 0.101(3) 0.0533(19) 0.205(4) -0.004(2) 0.111(3) -0.0009(18)
Cl3 0.0478(14) 0.0692(18) 0.0487(14) 0.0102(12) 0.0121(12) -0.0112(13)
N1 0.053(5) 0.055(6) 0.063(6) 0.000(4) 0.033(5) -0.003(4)
N2 0.035(4) 0.048(5) 0.038(4) 0.000(4) 0.013(3) -0.006(4)
N3 0.054(5) 0.064(6) 0.041(5) 0.016(4) 0.021(4) -0.001(5)
N4 0.054(5) 0.043(5) 0.040(4) -0.003(4) 0.017(4) -0.004(4)
O1 0.060(5) 0.056(5) 0.054(4) -0.010(4) 0.014(4) -0.006(4)
C1 0.050(6) 0.042(6) 0.058(6) 0.010(5) 0.026(5) 0.006(5)
C2 0.044(6) 0.046(6) 0.056(6) -0.001(5) 0.021(5) -0.007(5)
C3 0.055(6) 0.052(6) 0.061(6) 0.009(5) 0.039(6) 0.009(5)
C4 0.034(6) 0.094(9) 0.058(7) 0.003(6) 0.020(5) -0.012(6)
C5 0.061(7) 0.067(8) 0.075(8) -0.015(6) 0.042(7) -0.018(6)
C6 0.068(7) 0.057(7) 0.037(5) -0.002(5) 0.027(5) -0.015(6)
C7 0.052(6) 0.064(7) 0.050(6) 0.003(5) 0.026(5) 0.017(6)
C8 0.042(6) 0.082(8) 0.051(6) -0.020(6) 0.013(5) 0.005(6)
C9 0.037(5) 0.076(8) 0.040(5) -0.013(5) 0.011(4) -0.005(5)
C10 0.049(6) 0.067(7) 0.021(4) 0.000(4) 0.010(4) -0.011(5)
C11 0.058(7) 0.052(7) 0.043(5) -0.007(5) 0.013(5) -0.001(5)
C12 0.045(6) 0.068(7) 0.053(6) -0.018(5) 0.021(5) -0.002(6)
C13 0.108(11) 0.179(15) 0.097(10) -0.052(10) 0.080(9) -0.029(11)
C14 0.055(7) 0.160(13) 0.088(9) 0.064(9) 0.048(7) 0.034(8)
C15 0.079(9) 0.065(9) 0.122(12) -0.019(8) 0.075(9) -0.015(7)
C16 0.038(6) 0.088(10) 0.086(9) -0.012(7) 0.038(6) -0.011(6)
C17 0.091(10) 0.099(11) 0.188(15) -0.044(10) 0.094(10) -0.012(9)
C18 0.24(2) 0.34(3) 0.131(15) -0.156(18) 0.105(16) -0.14(2)
C19 0.23(2) 0.107(16) 0.49(4) -0.13(2) 0.21(2) -0.027(15)
C20 0.092(12) 0.26(3) 0.103(13) 0.058(15) 0.062(11) 0.025(14)
C21 0.24(2) 0.094(14) 0.37(4) -0.095(18) 0.25(3) -0.071(15)
C22 0.147(16) 0.40(3) 0.21(2) 0.18(2) 0.134(16) 0.039(18)
C33 0.093(9) 0.088(10) 0.037(6) -0.036(6) 0.037(6) -0.050(8)
C34 0.138(15) 0.118(14) 0.081(10) -0.061(10) 0.032(10) 0.038(12)
C35 0.075(8) 0.076(10) 0.067(8) -0.013(7) 0.033(7) -0.010(7)
C36 0.098(11) 0.093(11) 0.051(7) -0.007(7) 0.028(7) 0.019(9)
C37 0.076(9) 0.146(16) 0.057(8) -0.033(8) 0.038(7) -0.028(10)
C38 0.21(2) 0.27(2) 0.103(13) -0.063(14) 0.083(14) -0.170(19)
C39 0.23(2) 0.150(18) 0.20(2) -0.098(16) 0.009(17) 0.074(16)
C40 0.096(11) 0.23(2) 0.070(9) 0.004(11) 0.033(9) -0.063(13)
C41 0.35(4) 0.098(15) 0.081(12) 0.013(10) 0.065(17) 0.063(18)
C42 0.150(18) 0.26(3) 0.165(19) -0.047(18) 0.075(15) 0.058(18)
Cl4 0.062(5) 0.103(6) 0.055(5) -0.013(4) 0.033(4) -0.021(5)
Cl5 0.102(6) 0.078(5) 0.081(8) 0.010(5) 0.021(5) 0.006(4)
C23 0.049(9) 0.081(12) 0.049(7) -0.010(8) -0.008(6) 0.034(9)
C24 0.086(14) 0.059(12) 0.043(9) 0.003(8) 0.008(10) 0.007(10)
C25 0.064(10) 0.055(12) 0.038(8) 0.020(8) 0.013(7) 0.006(9)
C26 0.041(8) 0.044(9) 0.025(7) -0.001(6) -0.004(6) -0.008(7)
C27 0.032(8) 0.090(13) 0.042(9) -0.007(9) 0.000(7) 0.004(9)
C28 0.13(2) 0.20(3) 0.060(13) -0.035(15) -0.002(13) 0.081(19)
C29 0.18(2) 0.089(17) 0.099(17) 0.011(14) -0.005(16) 0.019(17)
C30 0.130(19) 0.18(3) 0.067(13) 0.021(15) 0.038(13) -0.013(18)
C31 0.123(17) 0.106(16) 0.036(9) -0.021(10) 0.010(10) 0.019(13)
C32 0.055(12) 0.21(3) 0.083(15) 0.009(16) 0.007(11) -0.047(15)
Cl4' 0.126(18) 0.143(16) 0.045(7) -0.031(8) 0.047(9) -0.073(15)
Cl5' 0.149(18) 0.080(7) 0.038(6) -0.004(4) 0.000(6) 0.025(8)
C23' 0.033(14) 0.045(16) 0.035(14) 0.011(12) 0.012(11) -0.004(12)
C24' 0.035(14) 0.042(17) 0.036(14) 0.008(13) 0.011(12) 0.000(12)
C25' 0.060(18) 0.039(17) 0.044(15) 0.020(13) 0.009(13) -0.004(14)
C26' 0.046(17) 0.045(17) 0.035(15) 0.010(13) -0.006(13) -0.014(13)
C27' 0.049(9) 0.081(12) 0.049(7) -0.010(8) -0.008(6) 0.034(9)
C28' 0.048(18) 0.07(2) 0.033(15) 0.015(14) 0.000(13) 0.024(16)
C29' 0.07(2) 0.13(3) 0.044(19) 0.02(2) 0.008(17) 0.02(2)
C30' 0.15(3) 0.15(4) 0.06(2) 0.00(2) 0.00(2) 0.07(3)
C31' 0.09(2) 0.069(19) 0.076(19) -0.017(15) -0.010(14) -0.018(16)
C32' 0.051(19) 0.11(3) 0.07(2) 0.05(2) 0.017(16) -0.011(19)

loop_
_atom_type_symbol
_atom_type_description
_atom_type_scat_dispersion_real
_atom_type_scat_dispersion_imag
_atom_type_scat_source
C C 0.0033 0.0016 'International Tables Vol C Tables 4.2.6.8 and 6.1.1.4'
H H 0.0000 0.0000 'International Tables Vol C Tables 4.2.6.8 and 6.1.1.4'
N N 0.0061 0.0033 'International Tables Vol C Tables 4.2.6.8 and 6.1.1.4'
O O 0.0106 0.0060 'International Tables Vol C Tables 4.2.6.8 and 6.1.1.4'
Cl Cl 0.1484 0.1585 'International Tables Vol C Tables 4.2.6.8 and 6.1.1.4'
Ir Ir -1.4442 7.9887 'International Tables Vol C Tables 4.2.6.8 and 6.1.1.4'

loop_
_geom_angle_atom_site_label_1
_geom_angle_atom_site_label_2
_geom_angle_atom_site_label_3
_geom_angle
C15 Ir1 N1 112.9(5)
C15 Ir1 C14 39.8(4)
N1 Ir1 C14 94.1(4)
C15 Ir1 C13 65.1(6)
N1 Ir1 C13 111.2(6)
C14 Ir1 C13 37.6(6)
C15 Ir1 C16 38.6(5)
N1 Ir1 C16 151.5(4)
C14 Ir1 C16 64.3(5)
C13 Ir1 C16 63.6(6)
C15 Ir1 C17 64.0(6)
N1 Ir1 C17 148.5(6)
C14 Ir1 C17 62.9(6)
C13 Ir1 C17 37.5(5)
C16 Ir1 C17 37.5(5)
C15 Ir1 Cl1 102.3(4)
N1 Ir1 Cl1 87.6(2)
C14 Ir1 Cl1 138.8(5)
C13 Ir1 Cl1 160.1(5)
C16 Ir1 Cl1 96.8(3)
C17 Ir1 Cl1 124.0(6)
C15 Ir1 Cl2 158.8(4)
N1 Ir1 Cl2 85.5(2)
C14 Ir1 Cl2 132.7(5)
C13 Ir1 Cl2 99.1(6)
C16 Ir1 Cl2 122.7(4)
C17 Ir1 Cl2 94.7(4)
Cl1 Ir1 Cl2 88.53(15)
C25' Ir2 N3 136.3(6)
C24 Ir2 N3 100.8(3)
C25' Ir2 O1 96.7(5)
C24 Ir2 O1 127.0(4)
N3 Ir2 O1 75.7(3)
C25' Ir2 C26' 39.6(3)
N3 Ir2 C26' 163.2(5)
O1 Ir2 C26' 118.9(5)
C24 Ir2 C23 39.40(17)
N3 Ir2 C23 116.2(4)
O1 Ir2 C23 161.0(3)
C24 Ir2 C25 39.11(17)
N3 Ir2 C25 119.9(3)
O1 Ir2 C25 96.2(3)
C23 Ir2 C25 65.3(3)
C24 Ir2 C27 65.1(3)
N3 Ir2 C27 153.3(4)
O1 Ir2 C27 131.0(3)
C23 Ir2 C27 38.64(17)
C25 Ir2 C27 64.3(3)
C24 Ir2 C26 64.8(3)
N3 Ir2 C26 157.5(3)
O1 Ir2 C26 98.7(3)
C23 Ir2 C26 64.5(3)
C25 Ir2 C26 38.23(16)
C27 Ir2 C26 37.98(16)
C25' Ir2 C24' 38.6(3)
N3 Ir2 C24' 103.6(5)
O1 Ir2 C24' 111.6(5)
C26' Ir2 C24' 64.3(5)
C25' Ir2 C27' 64.0(5)
N3 Ir2 C27' 127.0(5)
O1 Ir2 C27' 156.7(5)
C26' Ir2 C27' 37.8(3)
C24' Ir2 C27' 62.1(4)
C25' Ir2 C23' 62.9(5)
N3 Ir2 C23' 100.7(4)
O1 Ir2 C23' 147.2(4)
C26' Ir2 C23' 62.5(5)
C24' Ir2 C23' 36.6(3)
C27' Ir2 C23' 36.3(3)
C34 Ir3 N4 138.9(7)
C34 Ir3 C36 65.5(6)
N4 Ir3 C36 94.4(4)
C34 Ir3 C35 42.0(6)
N4 Ir3 C35 100.3(4)
C36 Ir3 C35 37.2(5)
C34 Ir3 C33 39.2(6)
N4 Ir3 C33 157.0(5)
C36 Ir3 C33 63.4(5)
C35 Ir3 C33 66.2(4)
C34 Ir3 C37 66.0(6)
N4 Ir3 C37 119.0(5)
C36 Ir3 C37 36.8(4)
C35 Ir3 C37 64.1(5)
C33 Ir3 C37 39.0(5)
C34 Ir3 Cl4' 134.1(8)
N4 Ir3 Cl4' 86.5(4)
C36 Ir3 Cl4' 130.7(14)
C35 Ir3 Cl4' 165.9(12)
C33 Ir3 Cl4' 103.2(6)
C37 Ir3 Cl4' 101.9(12)
C34 Ir3 Cl5 101.7(7)
N4 Ir3 Cl5 86.8(4)
C36 Ir3 Cl5 161.2(7)
C35 Ir3 Cl5 124.1(7)
C33 Ir3 Cl5 116.1(5)
C37 Ir3 Cl5 152.5(5)
C34 Ir3 Cl5' 88.8(6)
N4 Ir3 Cl5' 86.1(5)
C36 Ir3 Cl5' 140.8(11)
C35 Ir3 Cl5' 104.1(10)
C33 Ir3 Cl5' 114.6(6)
C37 Ir3 Cl5' 153.0(5)
Cl4' Ir3 Cl5' 88.5(6)
C34 Ir3 Cl4 134.0(7)
N4 Ir3 Cl4 86.0(3)
C36 Ir3 Cl4 111.7(6)
C35 Ir3 Cl4 148.1(6)
C33 Ir3 Cl4 96.3(4)
C37 Ir3 Cl4 85.4(5)
Cl5 Ir3 Cl4 87.1(3)
C5 N1 C1 117.9(9)
C5 N1 Ir1 118.9(7)
C1 N1 Ir1 123.0(7)
C6 N2 N3 110.4(8)
C7 N3 N2 120.6(9)
C7 N3 Ir2 124.1(8)
N2 N3 Ir2 115.1(6)
C12 N4 C8 117.6(9)
C12 N4 Ir3 121.0(7)
C8 N4 Ir3 121.2(7)
C6 O1 Ir2 111.8(7)
N1 C1 C2 123.0(10)
C3 C2 C1 117.2(10)
C2 C3 C4 121.3(9)
C2 C3 C6 120.7(9)
C4 C3 C6 117.9(9)
C5 C4 C3 117.6(10)
N1 C5 C4 122.8(11)
O1 C6 N2 126.7(10)
O1 C6 C3 115.1(9)
N2 C6 C3 118.2(9)
N3 C7 C10 128.8(10)
C9 C8 N4 123.9(10)
C8 C9 C10 119.5(9)
C9 C10 C11 117.0(9)
C9 C10 C7 114.4(9)
C11 C10 C7 128.4(10)
C12 C11 C10 120.7(10)
N4 C12 C11 121.1(9)
C14 C13 C17 108.9(15)
C14 C13 C18 132(2)
C17 C13 C18 119(2)
C14 C13 Ir1 71.1(8)
C17 C13 Ir1 72.8(9)
C18 C13 Ir1 122.4(12)
C13 C14 C15 108.0(13)
C13 C14 C22 123(2)
C15 C14 C22 129(2)
C13 C14 Ir1 71.3(8)
C15 C14 Ir1 69.3(7)
C22 C14 Ir1 122.3(9)
C16 C15 C14 106.0(12)
C16 C15 C21 120.8(16)
C14 C15 C21 132.5(18)
C16 C15 Ir1 72.6(7)
C14 C15 Ir1 70.8(7)
C21 C15 Ir1 128.3(10)
C17 C16 C15 108.0(12)
C17 C16 C20 128.0(16)
C15 C16 C20 124.0(15)
C17 C16 Ir1 71.6(7)
C15 C16 Ir1 68.7(6)
C20 C16 Ir1 127.1(9)
C13 C17 C16 109.0(15)
C13 C17 C19 117(2)
C16 C17 C19 134(2)
C13 C17 Ir1 69.7(8)
C16 C17 Ir1 70.8(7)
C19 C17 Ir1 127.5(15)
C34 C33 C37 108.7(12)
C34 C33 C38 133.2(19)
C37 C33 C38 118.1(17)
C34 C33 Ir3 69.2(7)
C37 C33 Ir3 70.9(7)
C38 C33 Ir3 128.5(9)
C33 C34 C39 130(2)
C33 C34 C35 104.8(12)
C39 C34 C35 124(2)
C33 C34 Ir3 71.7(6)
C39 C34 Ir3 130.5(14)
C35 C34 Ir3 70.1(7)
C36 C35 C34 104.9(12)
C36 C35 C40 126.5(15)
C34 C35 C40 128.3(15)
C36 C35 Ir3 70.6(8)
C34 C35 Ir3 67.8(7)
C40 C35 Ir3 130.0(9)
C37 C36 C35 114.4(14)
C37 C36 C41 123.8(17)
C35 C36 C41 121.8(16)
C37 C36 Ir3 72.8(9)
C35 C36 Ir3 72.2(8)
C41 C36 Ir3 122.5(10)
C36 C37 C33 107.2(13)
C36 C37 C42 120.1(19)
C33 C37 C42 132.1(16)
C36 C37 Ir3 70.4(8)
C33 C37 Ir3 70.1(8)
C42 C37 Ir3 131.5(11)
C27 C23 C24 108.0
C27 C23 C28 126.0
C24 C23 C28 126.0
C27 C23 Ir2 72.9(3)
C24 C23 Ir2 69.6(3)
C28 C23 Ir2 123.2(3)
C25 C24 C23 108.0
C25 C24 C29 126.0
C23 C24 C29 126.0
C25 C24 Ir2 72.2(3)
C23 C24 Ir2 71.0(3)
C29 C24 Ir2 122.4(3)
C24 C25 C26 108.0
C24 C25 C30 126.0
C26 C25 C30 126.0
C24 C25 Ir2 68.7(3)
C26 C25 Ir2 72.7(3)
C30 C25 Ir2 124.3(3)
C27 C26 C25 108.0
C27 C26 C31 126.0
C25 C26 C31 126.0
C27 C26 Ir2 70.4(3)
C25 C26 Ir2 69.1(3)
C31 C26 Ir2 126.1(3)
C26 C27 C23 108.0
C26 C27 C32 126.0
C23 C27 C32 126.0
C26 C27 Ir2 71.7(3)
C23 C27 Ir2 68.5(3)
C32 C27 Ir2 125.4(3)
C24' C23' C27' 108.0
C24' C23' C28' 126.0
C27' C23' C28' 126.0
C24' C23' Ir2 67.8(5)
C27' C23' Ir2 69.7(5)
C28' C23' Ir2 128.1(5)
C23' C24' C25' 108.0
C23' C24' C29' 126.0
C25' C24' C29' 126.0
C23' C24' Ir2 75.6(5)
C25' C24' Ir2 65.9(5)
C29' C24' Ir2 123.9(5)
C26' C25' C24' 108.0
C26' C25' C30' 126.0
C24' C25' C30' 126.0
C26' C25' Ir2 71.4(5)
C24' C25' Ir2 75.5(5)
C30' C25' Ir2 119.0(5)
C25' C26' C27' 108.0
C25' C26' C31' 126.0
C27' C26' C31' 126.0
C25' C26' Ir2 69.0(5)
C27' C26' Ir2 76.5(5)
C31' C26' Ir2 120.2(5)
C26' C27' C23' 108.0
C26' C27' C32' 126.0
C23' C27' C32' 126.0
C26' C27' Ir2 65.7(5)
C23' C27' Ir2 74.0(5)
C32' C27' Ir2 125.8(5)

loop_
_geom_bond_atom_site_label_1
_geom_bond_atom_site_label_2
_geom_bond_distance
Ir1 C15 2.107(11)
Ir1 N1 2.121(8)
Ir1 C14 2.126(12)
Ir1 C13 2.128(13)
Ir1 C16 2.158(10)
Ir1 C17 2.168(14)
Ir1 Cl1 2.401(3)
Ir1 Cl2 2.406(3)
Ir2 C25' 2.062(16)
Ir2 C24 2.083(9)
Ir2 N3 2.088(9)
Ir2 O1 2.092(7)
Ir2 C26' 2.092(16)
Ir2 C23 2.102(8)
Ir2 C25 2.130(8)
Ir2 C27 2.159(8)
Ir2 C26 2.176(7)
Ir2 C24' 2.186(14)
Ir2 C27' 2.233(15)
Ir2 C23' 2.288(13)
Ir3 C34 2.106(12)
Ir3 N4 2.114(8)
Ir3 C36 2.119(13)
Ir3 C35 2.138(12)
Ir3 C33 2.139(10)
Ir3 C37 2.149(14)
Ir3 Cl4' 2.253(17)
Ir3 Cl5 2.407(12)
Ir3 Cl5' 2.44(2)
Ir3 Cl4 2.447(8)
N1 C5 1.338(13)
N1 C1 1.360(13)
N2 C6 1.302(13)
N2 N3 1.395(11)
N3 C7 1.230(13)
N4 C12 1.330(13)
N4 C8 1.355(12)
O1 C6 1.269(11)
C1 C2 1.381(13)
C2 C3 1.349(13)
C3 C4 1.409(15)
C3 C6 1.538(14)
C4 C5 1.360(15)
C7 C10 1.487(15)
C8 C9 1.349(14)
C9 C10 1.380(14)
C10 C11 1.390(14)
C11 C12 1.386(14)
C13 C14 1.37(2)
C13 C17 1.382(16)
C13 C18 1.56(2)
C14 C15 1.443(14)
C14 C22 1.49(2)
C15 C16 1.412(18)
C15 C21 1.49(2)
C16 C17 1.391(19)
C16 C20 1.493(19)
C17 C19 1.47(2)
C33 C34 1.42(2)
C33 C37 1.43(2)
C33 C38 1.459(19)
C34 C39 1.43(2)
C34 C35 1.52(2)
C35 C36 1.358(18)
C35 C40 1.537(18)
C36 C37 1.348(14)
C36 C41 1.53(2)
C37 C42 1.50(2)
C23 C27 1.411(5)
C23 C24 1.411(5)
C23 C28 1.500(5)
C24 C25 1.411(5)
C24 C29 1.500(5)
C25 C26 1.411(5)
C25 C30 1.500(5)
C26 C27 1.411(5)
C26 C31 1.500(5)
C27 C32 1.500(5)
C23' C24' 1.409(9)
C23' C27' 1.409(9)
C23' C28' 1.497(9)
C24' C25' 1.409(9)
C24' C29' 1.497(9)
C25' C26' 1.409(9)
C25' C30' 1.497(9)
C26' C27' 1.409(9)
C26' C31' 1.497(9)
C27' C32' 1.497(9)
